data_2228502
loop_
_publ_author_name
'Carre\~no, Alexander'
'Preite, Marcelo'
'Manriquez, Juan Manuel'
'Vega, Andr\'es'
'Chavez, Ivonne'

_publ_section_title
;
 Phenyl 3,5-di-<i>tert</i>-butyl-2-hydroxybenzoate
;
_journal_coeditor_code OM2371
_journal_issue 12
_journal_name_full 'Acta Crystallographica Section E'
_journal_page_first o3290
_journal_paper_doi 10.1107/S1600536810044028
_journal_volume 66
_journal_year 2010
_chemical_formula_iupac 'C21 H26 O3'
_chemical_formula_moiety 'C21 H26 O3'
_chemical_formula_sum 'C21 H26 O3'
_chemical_formula_weight 326.42
_chemical_name_systematic
;
Phenyl 3,5-di-<i>tert</i>-butyl-2-hydroxybenzoate
;
_space_group_IT_number 2
_symmetry_cell_setting triclinic
_symmetry_space_group_name_Hall '-P 1'
_symmetry_space_group_name_H-M 'P -1'
_atom_sites_solution_hydrogens geom
_atom_sites_solution_primary direct
_atom_sites_solution_secondary difmap
_audit_creation_method SHELXL97
_cell_angle_alpha 96.400(2)
_cell_angle_beta 93.813(2)
_cell_angle_gamma 92.728(2)
_cell_formula_units_Z 4
_cell_length_a 10.5691(11)
_cell_length_b 12.2590(13)
_cell_length_c 15.0534(16)
_cell_measurement_reflns_used 2560
_cell_measurement_temperature 297(2)
_cell_measurement_theta_max 22.733
_cell_measurement_theta_min 2.278
_cell_volume 1931.0(4)
_computing_cell_refinement 'SAINT-NT (Bruker, 1999)'
_computing_data_collection 'SMART-NT (Bruker, 2001)'
_computing_data_reduction 'SAINT-NT (Bruker, 1999)'
_computing_molecular_graphics 'SHELXTL-NT (Sheldrick, 2008)'
_computing_publication_material 'SHELXTL-NT (Sheldrick, 2008)'
_computing_structure_refinement 'SHELXTL-NT (Sheldrick, 2008)'
_computing_structure_solution 'SHELXTL-NT (Sheldrick, 2008)'
_diffrn_ambient_temperature 297(2)
_diffrn_measured_fraction_theta_full 0.991
_diffrn_measured_fraction_theta_max 0.991
_diffrn_measurement_device_type 'Siemens SMART CCD area-detector'
_diffrn_measurement_method '\f and \w'
_diffrn_radiation_monochromator graphite
_diffrn_radiation_source 'fine-focus sealed tube'
_diffrn_radiation_type MoK\a
_diffrn_radiation_wavelength 0.71073
_diffrn_reflns_av_R_equivalents 0.0232
_diffrn_reflns_av_sigmaI/netI 0.0400
_diffrn_reflns_limit_h_max 12
_diffrn_reflns_limit_h_min -12
_diffrn_reflns_limit_k_max 14
_diffrn_reflns_limit_k_min -14
_diffrn_reflns_limit_l_max 17
_diffrn_reflns_limit_l_min -17
_diffrn_reflns_number 12058
_diffrn_reflns_theta_full 24.97
_diffrn_reflns_theta_max 24.97
_diffrn_reflns_theta_min 2.28
_diffrn_standards_decay_% 0
_exptl_absorpt_coefficient_mu 0.074
_exptl_absorpt_correction_T_max 0.9854
_exptl_absorpt_correction_T_min 0.9641
_exptl_absorpt_correction_type multi-scan
_exptl_absorpt_process_details '(SADABS; Bruker, 2001)'
_exptl_crystal_colour block
_exptl_crystal_density_diffrn 1.123
_exptl_crystal_density_method 'not measured'
_exptl_crystal_description colourless
_exptl_crystal_F_000 704
_exptl_crystal_size_max 0.50
_exptl_crystal_size_mid 0.21
_exptl_crystal_size_min 0.20
_refine_diff_density_max 0.170
_refine_diff_density_min -0.121
_refine_ls_extinction_method none
_refine_ls_goodness_of_fit_ref 1.005
_refine_ls_hydrogen_treatment constr
_refine_ls_matrix_type full
_refine_ls_number_parameters 445
_refine_ls_number_reflns 6736
_refine_ls_number_restraints 0
_refine_ls_restrained_S_all 1.005
_refine_ls_R_factor_all 0.0886
_refine_ls_R_factor_gt 0.0531
_refine_ls_shift/su_max 0.000
_refine_ls_shift/su_mean 0.000
_refine_ls_structure_factor_coef Fsqd
_refine_ls_weighting_details 'calc w = 1/[\s^2^(Fo^2^)+(0.0783P)^2^+0.0000P] where P=(Fo^2^+2Fc^2^)/3'
_refine_ls_weighting_scheme calc
_refine_ls_wR_factor_gt 0.1296
_refine_ls_wR_factor_ref 0.1527
_reflns_number_gt 4140
_reflns_number_total 6736
_reflns_threshold_expression I>2\s(I)
_cod_data_source_file om2371.cif
_cod_data_source_block I
_cod_database_code 2228502
_cod_database_fobs_code 2228502

loop_
_symmetry_equiv_pos_as_xyz
'x, y, z'
'-x, -y, -z'

loop_
_atom_site_type_symbol
_atom_site_label
_atom_site_fract_x
_atom_site_fract_y
_atom_site_fract_z
_atom_site_U_iso_or_equiv
_atom_site_adp_type
_atom_site_calc_flag
_atom_site_refinement_flags
_atom_site_occupancy
_atom_site_disorder_assembly
_atom_site_disorder_group
C C1 0.28649(18) 0.60650(15) 0.14800(13) 0.0465(5) Uani d . 1 . .
C C2 0.39947(18) 0.55813(15) 0.17139(13) 0.0477(5) Uani d . 1 . .
C C3 0.43181(18) 0.54106(16) 0.26117(13) 0.0492(5) Uani d . 1 . .
C C4 0.34696(19) 0.57713(16) 0.32313(13) 0.0520(5) Uani d . 1 . .
H H4A 0.3666 0.5672 0.3827 0.062 Uiso calc R 1 . .
C C5 0.23390(18) 0.62743(15) 0.30273(13) 0.0489(5) Uani d . 1 . .
C C6 0.20550(18) 0.64095(16) 0.21424(13) 0.0497(5) Uani d . 1 . .
H H6 0.1310 0.6736 0.1981 0.060 Uiso calc R 1 . .
C C7 0.2566(2) 0.62093(16) 0.05325(14) 0.0524(5) Uani d . 1 . .
C C8 0.5538(2) 0.48601(18) 0.28850(14) 0.0587(6) Uani d . 1 . .
C C9 0.5530(3) 0.3694(2) 0.23936(18) 0.0877(8) Uani d . 1 . .
H H9A 0.5513 0.3731 0.1759 0.131 Uiso calc R 1 . .
H H9B 0.4793 0.3274 0.2529 0.131 Uiso calc R 1 . .
H H9C 0.6281 0.3348 0.2585 0.131 Uiso calc R 1 . .
C C10 0.6714(2) 0.5544(3) 0.26778(19) 0.0925(9) Uani d . 1 . .
H H10A 0.6688 0.5606 0.2047 0.139 Uiso calc R 1 . .
H H10B 0.7467 0.5190 0.2854 0.139 Uiso calc R 1 . .
H H10C 0.6723 0.6264 0.3003 0.139 Uiso calc R 1 . .
C C11 0.5654(2) 0.4759(2) 0.38918(15) 0.0798(7) Uani d . 1 . .
H H11A 0.6425 0.4416 0.4041 0.120 Uiso calc R 1 . .
H H11B 0.4941 0.4321 0.4045 0.120 Uiso calc R 1 . .
H H11C 0.5668 0.5478 0.4221 0.120 Uiso calc R 1 . .
C C12 0.1488(2) 0.66550(18) 0.37777(14) 0.0579(6) Uani d . 1 . .
C C13 0.0264(3) 0.7094(3) 0.34080(18) 0.0984(10) Uani d . 1 . .
H H13A 0.0461 0.7705 0.3084 0.148 Uiso calc R 1 . .
H H13B -0.0240 0.7331 0.3894 0.148 Uiso calc R 1 . .
H H13C -0.0204 0.6524 0.3013 0.148 Uiso calc R 1 . .
C C14 0.1143(3) 0.5700(2) 0.42967(18) 0.0903(8) Uani d . 1 . .
H H14A 0.0661 0.5136 0.3904 0.135 Uiso calc R 1 . .
H H14B 0.0645 0.5953 0.4781 0.135 Uiso calc R 1 . .
H H14C 0.1905 0.5407 0.4533 0.135 Uiso calc R 1 . .
C C15 0.2221(3) 0.7569(2) 0.4411(2) 0.1051(10) Uani d . 1 . .
H H15A 0.2982 0.7290 0.4663 0.158 Uiso calc R 1 . .
H H15B 0.1701 0.7818 0.4884 0.158 Uiso calc R 1 . .
H H15C 0.2439 0.8171 0.4083 0.158 Uiso calc R 1 . .
C C16 0.1065(2) 0.67878(19) -0.05259(14) 0.0563(5) Uani d . 1 . .
C C17 0.1612(2) 0.7639(2) -0.08992(16) 0.0721(7) Uani d . 1 . .
H H17 0.2260 0.8094 -0.0584 0.086 Uiso calc R 1 . .
C C18 0.1182(3) 0.7812(2) -0.17584(17) 0.0811(7) Uani d . 1 . .
H H18 0.1549 0.8385 -0.2027 0.097 Uiso calc R 1 . .
C C19 0.0230(3) 0.7153(2) -0.22116(17) 0.0859(8) Uani d . 1 . .
H H19 -0.0048 0.7269 -0.2791 0.103 Uiso calc R 1 . .
C C20 -0.0319(3) 0.6321(2) -0.18181(18) 0.0956(9) Uani d . 1 . .
H H20 -0.0986 0.5881 -0.2124 0.115 Uiso calc R 1 . .
C C21 0.0109(2) 0.6127(2) -0.09681(17) 0.0801(7) Uani d . 1 . .
H H21 -0.0254 0.5551 -0.0702 0.096 Uiso calc R 1 . .
C C22 0.12793(17) 0.97781(16) 0.23838(13) 0.0473(5) Uani d . 1 . .
C C23 0.13758(18) 1.04161(16) 0.32194(13) 0.0496(5) Uani d . 1 . .
C C24 0.25789(19) 1.07809(16) 0.36367(13) 0.0505(5) Uani d . 1 . .
C C25 0.36198(19) 1.04615(16) 0.31783(13) 0.0519(5) Uani d . 1 . .
H H25 0.4421 1.0689 0.3447 0.062 Uiso calc R 1 . .
C C26 0.35629(18) 0.98219(15) 0.23419(13) 0.0490(5) Uani d . 1 . .
C C27 0.23656(18) 0.94917(16) 0.19592(13) 0.0485(5) Uani d . 1 . .
H H27 0.2282 0.9068 0.1404 0.058 Uiso calc R 1 . .
C C28 0.00075(19) 0.93956(16) 0.19638(14) 0.0514(5) Uani d . 1 . .
C C29 0.2727(2) 1.14813(18) 0.45578(14) 0.0600(6) Uani d . 1 . .
C C30 0.2086(2) 1.25680(19) 0.44900(17) 0.0786(7) Uani d . 1 . .
H H30A 0.2464 1.2951 0.4043 0.118 Uiso calc R 1 . .
H H30B 0.2196 1.3014 0.5059 0.118 Uiso calc R 1 . .
H H30C 0.1196 1.2419 0.4326 0.118 Uiso calc R 1 . .
C C31 0.2142(2) 1.0855(2) 0.52725(15) 0.0811(7) Uani d . 1 . .
H H31A 0.1257 1.0680 0.5105 0.122 Uiso calc R 1 . .
H H31B 0.2233 1.1305 0.5840 0.122 Uiso calc R 1 . .
H H31C 0.2570 1.0188 0.5320 0.122 Uiso calc R 1 . .
C C32 0.4136(2) 1.1771(2) 0.48629(16) 0.0781(7) Uani d . 1 . .
H H32A 0.4566 1.1107 0.4919 0.117 Uiso calc R 1 . .
H H32B 0.4196 1.2216 0.5432 0.117 Uiso calc R 1 . .
H H32C 0.4523 1.2169 0.4428 0.117 Uiso calc R 1 . .
C C33 0.47866(18) 0.94936(17) 0.19175(14) 0.0564(6) Uani d . 1 . .
C C34 0.5428(2) 0.8673(2) 0.24641(18) 0.0914(9) Uani d . 1 . .
H H34A 0.5688 0.9024 0.3054 0.137 Uiso calc R 1 . .
H H34B 0.6158 0.8415 0.2176 0.137 Uiso calc R 1 . .
H H34C 0.4841 0.8061 0.2507 0.137 Uiso calc R 1 . .
C C35 0.5688(2) 1.0500(2) 0.1888(2) 0.0921(9) Uani d . 1 . .
H H35A 0.5279 1.1012 0.1541 0.138 Uiso calc R 1 . .
H H35B 0.6445 1.0276 0.1618 0.138 Uiso calc R 1 . .
H H35C 0.5905 1.0845 0.2487 0.138 Uiso calc R 1 . .
C C36 0.4521(2) 0.8948(2) 0.09531(16) 0.0810(7) Uani d . 1 . .
H H36A 0.4005 0.8282 0.0951 0.122 Uiso calc R 1 . .
H H36B 0.5309 0.8781 0.0701 0.122 Uiso calc R 1 . .
H H36C 0.4082 0.9440 0.0603 0.122 Uiso calc R 1 . .
C C37 -0.10673(18) 0.83525(18) 0.06791(14) 0.0545(5) Uani d . 1 . .
C C38 -0.1617(2) 0.74454(19) 0.09664(15) 0.0671(6) Uani d . 1 . .
H H38 -0.1317 0.7198 0.1499 0.081 Uiso calc R 1 . .
C C39 -0.2638(2) 0.6893(2) 0.04492(17) 0.0752(7) Uani d . 1 . .
H H39 -0.3031 0.6271 0.0635 0.090 Uiso calc R 1 . .
C C40 -0.3064(2) 0.7267(2) -0.03333(17) 0.0750(7) Uani d . 1 . .
H H40 -0.3749 0.6900 -0.0679 0.090 Uiso calc R 1 . .
C C41 -0.2489(2) 0.8176(2) -0.06085(17) 0.0782(7) Uani d . 1 . .
H H41 -0.2779 0.8421 -0.1144 0.094 Uiso calc R 1 . .
C C42 -0.1484(2) 0.87318(19) -0.01006(16) 0.0678(6) Uani d . 1 . .
H H42 -0.1093 0.9356 -0.0285 0.081 Uiso calc R 1 . .
O O1 0.48062(13) 0.52679(12) 0.10891(9) 0.0666(4) Uani d . 1 . .
H H1 0.4516 0.5399 0.0596 0.100 Uiso calc R 1 . .
O O2 0.32547(15) 0.59790(14) -0.00665(10) 0.0731(5) Uani d . 1 . .
O O3 0.14275(14) 0.66219(13) 0.03719(9) 0.0661(4) Uani d . 1 . .
O O4 0.03285(13) 1.06905(12) 0.36496(10) 0.0678(4) Uani d . 1 . .
H H4 -0.0306 1.0390 0.3364 0.102 Uiso calc R 1 . .
O O5 -0.09842(14) 0.95344(13) 0.23141(10) 0.0669(4) Uani d . 1 . .
O O6 0.00567(13) 0.88675(13) 0.11387(10) 0.0666(4) Uani d . 1 . .

loop_
_atom_site_aniso_label
_atom_site_aniso_U_11
_atom_site_aniso_U_22
_atom_site_aniso_U_33
_atom_site_aniso_U_12
_atom_site_aniso_U_13
_atom_site_aniso_U_23
C1 0.0491(12) 0.0432(11) 0.0472(12) 0.0004(9) 0.0068(9) 0.0040(9)
C2 0.0475(12) 0.0450(12) 0.0509(12) 0.0014(9) 0.0123(10) 0.0015(9)
C3 0.0493(12) 0.0464(12) 0.0512(12) 0.0012(9) 0.0036(10) 0.0034(9)
C4 0.0572(13) 0.0521(13) 0.0464(12) 0.0001(10) 0.0019(10) 0.0069(10)
C5 0.0543(13) 0.0459(12) 0.0473(12) 0.0017(10) 0.0080(9) 0.0068(9)
C6 0.0458(11) 0.0493(12) 0.0552(13) 0.0050(9) 0.0053(9) 0.0090(10)
C7 0.0574(13) 0.0492(13) 0.0507(13) 0.0018(10) 0.0068(11) 0.0049(10)
C8 0.0543(13) 0.0634(14) 0.0575(13) 0.0105(11) -0.0014(10) 0.0038(11)
C9 0.0928(19) 0.0795(18) 0.0883(19) 0.0381(15) -0.0122(15) -0.0038(15)
C10 0.0503(15) 0.123(2) 0.106(2) -0.0012(14) -0.0013(13) 0.0260(18)
C11 0.0799(17) 0.0903(19) 0.0696(17) 0.0216(14) -0.0084(13) 0.0117(14)
C12 0.0620(14) 0.0644(14) 0.0506(12) 0.0107(11) 0.0144(10) 0.0115(11)
C13 0.090(2) 0.138(3) 0.0796(18) 0.0518(19) 0.0366(15) 0.0316(17)
C14 0.100(2) 0.100(2) 0.0811(18) 0.0157(16) 0.0397(15) 0.0321(16)
C15 0.111(2) 0.101(2) 0.096(2) -0.0011(18) 0.0316(18) -0.0324(17)
C16 0.0592(13) 0.0633(14) 0.0469(12) 0.0070(11) 0.0015(10) 0.0093(11)
C17 0.0699(16) 0.0745(17) 0.0712(16) -0.0074(13) -0.0078(12) 0.0183(13)
C18 0.0847(18) 0.0844(18) 0.0784(18) -0.0052(15) -0.0023(15) 0.0365(15)
C19 0.102(2) 0.092(2) 0.0635(16) -0.0005(17) -0.0178(15) 0.0251(15)
C20 0.117(2) 0.088(2) 0.0746(18) -0.0269(17) -0.0302(16) 0.0170(16)
C21 0.0974(19) 0.0727(17) 0.0687(16) -0.0194(14) -0.0103(14) 0.0219(13)
C22 0.0419(11) 0.0487(12) 0.0511(12) -0.0020(9) 0.0008(9) 0.0079(9)
C23 0.0445(12) 0.0524(12) 0.0528(12) 0.0011(9) 0.0067(10) 0.0082(10)
C24 0.0491(12) 0.0516(12) 0.0499(12) -0.0010(10) 0.0004(10) 0.0051(10)
C25 0.0458(12) 0.0541(13) 0.0534(12) -0.0059(9) -0.0044(10) 0.0040(10)
C26 0.0465(12) 0.0471(12) 0.0531(12) -0.0034(9) 0.0026(9) 0.0083(10)
C27 0.0481(12) 0.0497(12) 0.0464(11) -0.0018(9) 0.0022(9) 0.0035(9)
C28 0.0473(13) 0.0517(13) 0.0554(13) -0.0019(10) 0.0039(10) 0.0080(10)
C29 0.0639(14) 0.0613(14) 0.0524(13) 0.0021(11) -0.0011(10) -0.0007(11)
C30 0.0900(18) 0.0670(16) 0.0741(16) 0.0089(13) -0.0019(14) -0.0093(13)
C31 0.0917(19) 0.097(2) 0.0540(14) -0.0001(15) 0.0044(13) 0.0074(13)
C32 0.0756(17) 0.0820(17) 0.0690(16) -0.0014(13) -0.0111(13) -0.0137(13)
C33 0.0455(12) 0.0562(13) 0.0666(14) -0.0007(10) 0.0067(10) 0.0030(11)
C34 0.0792(18) 0.103(2) 0.097(2) 0.0371(16) 0.0107(15) 0.0182(17)
C35 0.0641(16) 0.0845(19) 0.125(2) -0.0144(14) 0.0310(15) -0.0090(17)
C36 0.0643(16) 0.103(2) 0.0730(17) 0.0057(14) 0.0162(12) -0.0098(14)
C37 0.0394(11) 0.0659(14) 0.0553(13) -0.0075(10) 0.0004(10) -0.0003(11)
C38 0.0653(15) 0.0770(17) 0.0575(14) -0.0098(13) -0.0042(11) 0.0129(12)
C39 0.0727(16) 0.0735(17) 0.0770(17) -0.0200(13) 0.0010(14) 0.0104(13)
C40 0.0592(15) 0.0844(19) 0.0752(17) -0.0148(13) -0.0154(12) 0.0018(14)
C41 0.0771(17) 0.0809(18) 0.0742(16) -0.0055(14) -0.0209(13) 0.0182(14)
C42 0.0648(15) 0.0634(15) 0.0736(16) -0.0117(12) -0.0096(12) 0.0165(12)
O1 0.0627(9) 0.0829(11) 0.0561(9) 0.0173(8) 0.0136(7) 0.0047(8)
O2 0.0808(11) 0.0938(12) 0.0486(9) 0.0266(9) 0.0174(8) 0.0093(8)
O3 0.0598(9) 0.0918(11) 0.0493(9) 0.0173(8) 0.0047(7) 0.0145(8)
O4 0.0505(9) 0.0833(11) 0.0667(10) 0.0006(8) 0.0095(7) -0.0061(8)
O5 0.0442(9) 0.0794(11) 0.0739(10) -0.0023(7) 0.0051(7) -0.0037(8)
O6 0.0474(9) 0.0892(11) 0.0579(9) -0.0118(8) 0.0004(7) -0.0066(8)

loop_
_atom_type_symbol
_atom_type_description
_atom_type_scat_dispersion_real
_atom_type_scat_dispersion_imag
_atom_type_scat_source
C C 0.0033 0.0016 'International Tables Vol C Tables 4.2.6.8 and 6.1.1.4'
H H 0.0000 0.0000 'International Tables Vol C Tables 4.2.6.8 and 6.1.1.4'
O O 0.0106 0.0060 'International Tables Vol C Tables 4.2.6.8 and 6.1.1.4'

loop_
_geom_angle_atom_site_label_1
_geom_angle_atom_site_label_2
_geom_angle_atom_site_label_3
_geom_angle_site_symmetry_1
_geom_angle_site_symmetry_3
_geom_angle
_geom_angle_publ_flag
C6 C1 C2 . . 119.99(18) ?
C6 C1 C7 . . 121.49(18) ?
C2 C1 C7 . . 118.51(17) ?
O1 C2 C1 . . 121.01(18) ?
O1 C2 C3 . . 118.21(17) ?
C1 C2 C3 . . 120.78(17) ?
C2 O1 H1 . . 109.5 ?
C4 C3 C2 . . 116.01(18) ?
C4 C3 C8 . . 122.06(18) ?
C2 C3 C8 . . 121.93(17) ?
C9 C8 C11 . . 107.30(19) ?
C9 C8 C10 . . 110.2(2) ?
C11 C8 C10 . . 107.08(19) ?
C9 C8 C3 . . 110.12(18) ?
C11 C8 C3 . . 111.52(17) ?
C10 C8 C3 . . 110.54(19) ?
C8 C9 H9A . . 109.5 ?
C8 C9 H9B . . 109.5 ?
H9A C9 H9B . . 109.5 ?
C8 C9 H9C . . 109.5 ?
H9A C9 H9C . . 109.5 ?
H9B C9 H9C . . 109.5 ?
C8 C10 H10A . . 109.5 ?
C8 C10 H10B . . 109.5 ?
H10A C10 H10B . . 109.5 ?
C8 C10 H10C . . 109.5 ?
H10A C10 H10C . . 109.5 ?
H10B C10 H10C . . 109.5 ?
C8 C11 H11A . . 109.5 ?
C8 C11 H11B . . 109.5 ?
H11A C11 H11B . . 109.5 ?
C8 C11 H11C . . 109.5 ?
H11A C11 H11C . . 109.5 ?
H11B C11 H11C . . 109.5 ?
C3 C4 C5 . . 124.99(18) ?
C3 C4 H4A . . 117.5 ?
C5 C4 H4A . . 117.5 ?
C6 C5 C4 . . 116.93(18) ?
C6 C5 C12 . . 123.04(18) ?
C4 C5 C12 . . 120.03(17) ?
C13 C12 C14 . . 108.2(2) ?
C13 C12 C15 . . 109.0(2) ?
C14 C12 C15 . . 109.5(2) ?
C13 C12 C5 . . 111.69(18) ?
C14 C12 C5 . . 110.08(18) ?
C15 C12 C5 . . 108.38(18) ?
C12 C13 H13A . . 109.5 ?
C12 C13 H13B . . 109.5 ?
H13A C13 H13B . . 109.5 ?
C12 C13 H13C . . 109.5 ?
H13A C13 H13C . . 109.5 ?
H13B C13 H13C . . 109.5 ?
C12 C14 H14A . . 109.5 ?
C12 C14 H14B . . 109.5 ?
H14A C14 H14B . . 109.5 ?
C12 C14 H14C . . 109.5 ?
H14A C14 H14C . . 109.5 ?
H14B C14 H14C . . 109.5 ?
C12 C15 H15A . . 109.5 ?
C12 C15 H15B . . 109.5 ?
H15A C15 H15B . . 109.5 ?
C12 C15 H15C . . 109.5 ?
H15A C15 H15C . . 109.5 ?
H15B C15 H15C . . 109.5 ?
C5 C6 C1 . . 121.29(18) ?
C5 C6 H6 . . 119.4 ?
C1 C6 H6 . . 119.4 ?
O2 C7 O3 . . 121.45(19) ?
O2 C7 C1 . . 124.78(19) ?
O3 C7 C1 . . 113.76(18) ?
C7 O3 C16 . . 117.41(15) ?
C21 C16 C17 . . 121.7(2) ?
C21 C16 O3 . . 118.0(2) ?
C17 C16 O3 . . 120.1(2) ?
C16 C17 C18 . . 118.4(2) ?
C16 C17 H17 . . 120.8 ?
C18 C17 H17 . . 120.8 ?
C19 C18 C17 . . 120.5(2) ?
C19 C18 H18 . . 119.7 ?
C17 C18 H18 . . 119.7 ?
C18 C19 C20 . . 120.0(2) ?
C18 C19 H19 . . 120.0 ?
C20 C19 H19 . . 120.0 ?
C19 C20 C21 . . 120.3(2) ?
C19 C20 H20 . . 119.9 ?
C21 C20 H20 . . 119.9 ?
C16 C21 C20 . . 119.1(2) ?
C16 C21 H21 . . 120.5 ?
C20 C21 H21 . . 120.5 ?
C27 C22 C23 . . 120.52(18) ?
C27 C22 C28 . . 120.31(18) ?
C23 C22 C28 . . 119.17(18) ?
O4 C23 C22 . . 121.38(18) ?
O4 C23 C24 . . 118.46(18) ?
C22 C23 C24 . . 120.16(18) ?
C23 O4 H4 . . 109.5 ?
C25 C24 C23 . . 116.26(18) ?
C25 C24 C29 . . 121.95(18) ?
C23 C24 C29 . . 121.78(18) ?
O5 C28 O6 . . 122.67(18) ?
O5 C28 C22 . . 124.8(2) ?
O6 C28 C22 . . 112.52(18) ?
C30 C29 C31 . . 110.5(2) ?
C30 C29 C24 . . 109.31(17) ?
C31 C29 C24 . . 110.49(18) ?
C30 C29 C32 . . 107.23(19) ?
C31 C29 C32 . . 107.82(18) ?
C24 C29 C32 . . 111.45(18) ?
C29 C30 H30A . . 109.5 ?
C29 C30 H30B . . 109.5 ?
H30A C30 H30B . . 109.5 ?
C29 C30 H30C . . 109.5 ?
H30A C30 H30C . . 109.5 ?
H30B C30 H30C . . 109.5 ?
C29 C31 H31A . . 109.5 ?
C29 C31 H31B . . 109.5 ?
H31A C31 H31B . . 109.5 ?
C29 C31 H31C . . 109.5 ?
H31A C31 H31C . . 109.5 ?
H31B C31 H31C . . 109.5 ?
C24 C25 C26 . . 125.29(18) ?
C24 C25 H25 . . 117.4 ?
C26 C25 H25 . . 117.4 ?
C27 C26 C25 . . 116.23(18) ?
C27 C26 C33 . . 123.47(18) ?
C25 C26 C33 . . 120.26(18) ?
C26 C27 C22 . . 121.53(19) ?
C26 C27 H27 . . 119.2 ?
C22 C27 H27 . . 119.2 ?
C29 C32 H32A . . 109.5 ?
C29 C32 H32B . . 109.5 ?
H32A C32 H32B . . 109.5 ?
C29 C32 H32C . . 109.5 ?
H32A C32 H32C . . 109.5 ?
H32B C32 H32C . . 109.5 ?
C34 C33 C35 . . 110.0(2) ?
C34 C33 C36 . . 108.1(2) ?
C35 C33 C36 . . 107.2(2) ?
C34 C33 C26 . . 108.84(18) ?
C35 C33 C26 . . 110.91(17) ?
C36 C33 C26 . . 111.75(17) ?
C33 C34 H34A . . 109.5 ?
C33 C34 H34B . . 109.5 ?
H34A C34 H34B . . 109.5 ?
C33 C34 H34C . . 109.5 ?
H34A C34 H34C . . 109.5 ?
H34B C34 H34C . . 109.5 ?
C33 C35 H35A . . 109.5 ?
C33 C35 H35B . . 109.5 ?
H35A C35 H35B . . 109.5 ?
C33 C35 H35C . . 109.5 ?
H35A C35 H35C . . 109.5 ?
H35B C35 H35C . . 109.5 ?
C28 O6 C37 . . 119.58(16) ?
C33 C36 H36A . . 109.5 ?
C33 C36 H36B . . 109.5 ?
H36A C36 H36B . . 109.5 ?
C33 C36 H36C . . 109.5 ?
H36A C36 H36C . . 109.5 ?
H36B C36 H36C . . 109.5 ?
C38 C37 C42 . . 122.0(2) ?
C38 C37 O6 . . 120.11(19) ?
C42 C37 O6 . . 117.56(19) ?
C37 C38 C39 . . 118.7(2) ?
C37 C38 H38 . . 120.7 ?
C39 C38 H38 . . 120.7 ?
C40 C39 C38 . . 119.8(2) ?
C40 C39 H39 . . 120.1 ?
C38 C39 H39 . . 120.1 ?
C41 C40 C39 . . 120.3(2) ?
C41 C40 H40 . . 119.9 ?
C39 C40 H40 . . 119.9 ?
C40 C41 C42 . . 120.4(2) ?
C40 C41 H41 . . 119.8 ?
C42 C41 H41 . . 119.8 ?
C37 C42 C41 . . 118.8(2) ?
C37 C42 H42 . . 120.6 ?
C41 C42 H42 . . 120.6 ?

loop_
_geom_bond_atom_site_label_1
_geom_bond_atom_site_label_2
_geom_bond_site_symmetry_2
_geom_bond_distance
_geom_bond_publ_flag
C1 C6 . 1.400(3) ?
C1 C2 . 1.400(3) ?
C1 C7 . 1.472(3) ?
C2 O1 . 1.351(2) ?
C2 C3 . 1.413(3) ?
O1 H1 . 0.8200 ?
C3 C4 . 1.388(3) ?
C3 C8 . 1.537(3) ?
C8 C9 . 1.534(3) ?
C8 C11 . 1.532(3) ?
C8 C10 . 1.535(3) ?
C9 H9A . 0.9600 ?
C9 H9B . 0.9600 ?
C9 H9C . 0.9600 ?
C10 H10A . 0.9600 ?
C10 H10B . 0.9600 ?
C10 H10C . 0.9600 ?
C11 H11A . 0.9600 ?
C11 H11B . 0.9600 ?
C11 H11C . 0.9600 ?
C4 C5 . 1.402(3) ?
C4 H4A . 0.9300 ?
C5 C6 . 1.376(3) ?
C5 C12 . 1.536(3) ?
C12 C13 . 1.520(3) ?
C12 C14 . 1.522(3) ?
C12 C15 . 1.531(3) ?
C13 H13A . 0.9600 ?
C13 H13B . 0.9600 ?
C13 H13C . 0.9600 ?
C14 H14A . 0.9600 ?
C14 H14B . 0.9600 ?
C14 H14C . 0.9600 ?
C15 H15A . 0.9600 ?
C15 H15B . 0.9600 ?
C15 H15C . 0.9600 ?
C6 H6 . 0.9300 ?
C7 O2 . 1.213(2) ?
C7 O3 . 1.345(2) ?
O3 C16 . 1.419(2) ?
C16 C21 . 1.354(3) ?
C16 C17 . 1.362(3) ?
C17 C18 . 1.384(3) ?
C17 H17 . 0.9300 ?
C18 C19 . 1.357(3) ?
C18 H18 . 0.9300 ?
C19 C20 . 1.361(3) ?
C19 H19 . 0.9300 ?
C20 C21 . 1.378(3) ?
C20 H20 . 0.9300 ?
C21 H21 . 0.9300 ?
C22 C27 . 1.391(3) ?
C22 C23 . 1.400(3) ?
C22 C28 . 1.479(3) ?
C23 O4 . 1.356(2) ?
C23 C24 . 1.410(3) ?
O4 H4 . 0.8200 ?
C24 C25 . 1.386(3) ?
C24 C29 . 1.542(3) ?
C28 O5 . 1.215(2) ?
C28 O6 . 1.340(2) ?
C29 C30 . 1.533(3) ?
C29 C31 . 1.535(3) ?
C29 C32 . 1.542(3) ?
C30 H30A . 0.9600 ?
C30 H30B . 0.9600 ?
C30 H30C . 0.9600 ?
C31 H31A . 0.9600 ?
C31 H31B . 0.9600 ?
C31 H31C . 0.9600 ?
C25 C26 . 1.403(3) ?
C25 H25 . 0.9300 ?
C26 C27 . 1.378(3) ?
C26 C33 . 1.531(3) ?
C27 H27 . 0.9300 ?
C32 H32A . 0.9600 ?
C32 H32B . 0.9600 ?
C32 H32C . 0.9600 ?
C33 C34 . 1.525(3) ?
C33 C35 . 1.529(3) ?
C33 C36 . 1.531(3) ?
C34 H34A . 0.9600 ?
C34 H34B . 0.9600 ?
C34 H34C . 0.9600 ?
C35 H35A . 0.9600 ?
C35 H35B . 0.9600 ?
C35 H35C . 0.9600 ?
O6 C37 . 1.418(2) ?
C36 H36A . 0.9600 ?
C36 H36B . 0.9600 ?
C36 H36C . 0.9600 ?
C37 C38 . 1.357(3) ?
C37 C42 . 1.364(3) ?
C38 C39 . 1.389(3) ?
C38 H38 . 0.9300 ?
C39 C40 . 1.368(3) ?
C39 H39 . 0.9300 ?
C40 C41 . 1.361(3) ?
C40 H40 . 0.9300 ?
C41 C42 . 1.373(3) ?
C41 H41 . 0.9300 ?
C42 H42 . 0.9300 ?

loop_
_geom_hbond_atom_site_label_D
_geom_hbond_atom_site_label_H
_geom_hbond_atom_site_label_A
_geom_hbond_site_symmetry_A
_geom_hbond_distance_DH
_geom_hbond_distance_HA
_geom_hbond_distance_DA
_geom_hbond_angle_DHA
O1 H1 O2 . 0.82 1.83 2.563(2) 148.2
O4 H4 O5 . 0.82 1.88 2.604(2) 147.3

loop_
_geom_torsion_atom_site_label_1
_geom_torsion_atom_site_label_2
_geom_torsion_atom_site_label_3
_geom_torsion_atom_site_label_4
_geom_torsion_site_symmetry_1
_geom_torsion_site_symmetry_2
_geom_torsion_site_symmetry_3
_geom_torsion_site_symmetry_4
_geom_torsion
_geom_torsion_publ_flag
C6 C1 C2 O1 . . . . -178.32(17) ?
C7 C1 C2 O1 . . . . 1.0(3) ?
C6 C1 C2 C3 . . . . 1.5(3) ?
C7 C1 C2 C3 . . . . -179.15(17) ?
O1 C2 C3 C4 . . . . 178.44(17) ?
C1 C2 C3 C4 . . . . -1.4(3) ?
O1 C2 C3 C8 . . . . -1.4(3) ?
C1 C2 C3 C8 . . . . 178.72(18) ?
C4 C3 C8 C9 . . . . 119.9(2) ?
C2 C3 C8 C9 . . . . -60.2(3) ?
C4 C3 C8 C11 . . . . 0.9(3) ?
C2 C3 C8 C11 . . . . -179.18(19) ?
C4 C3 C8 C10 . . . . -118.1(2) ?
C2 C3 C8 C10 . . . . 61.8(3) ?
C2 C3 C4 C5 . . . . 0.4(3) ?
C8 C3 C4 C5 . . . . -179.69(18) ?
C3 C4 C5 C6 . . . . 0.5(3) ?
C3 C4 C5 C12 . . . . -179.01(18) ?
C6 C5 C12 C13 . . . . 5.1(3) ?
C4 C5 C12 C13 . . . . -175.5(2) ?
C6 C5 C12 C14 . . . . 125.3(2) ?
C4 C5 C12 C14 . . . . -55.3(3) ?
C6 C5 C12 C15 . . . . -115.0(2) ?
C4 C5 C12 C15 . . . . 64.4(3) ?
C4 C5 C6 C1 . . . . -0.4(3) ?
C12 C5 C6 C1 . . . . 179.08(18) ?
C2 C1 C6 C5 . . . . -0.6(3) ?
C7 C1 C6 C5 . . . . -179.91(18) ?
C6 C1 C7 O2 . . . . 176.21(19) ?
C2 C1 C7 O2 . . . . -3.1(3) ?
C6 C1 C7 O3 . . . . -4.3(3) ?
C2 C1 C7 O3 . . . . 176.35(17) ?
O2 C7 O3 C16 . . . . -0.6(3) ?
C1 C7 O3 C16 . . . . 179.95(17) y
C7 O3 C16 C21 . . . . 110.4(2) y
C7 O3 C16 C17 . . . . -74.1(3) y
C21 C16 C17 C18 . . . . -1.0(4) ?
O3 C16 C17 C18 . . . . -176.3(2) ?
C16 C17 C18 C19 . . . . 0.6(4) ?
C17 C18 C19 C20 . . . . 0.7(4) ?
C18 C19 C20 C21 . . . . -1.6(5) ?
C17 C16 C21 C20 . . . . 0.1(4) ?
O3 C16 C21 C20 . . . . 175.6(2) ?
C19 C20 C21 C16 . . . . 1.2(4) ?
C27 C22 C23 O4 . . . . -179.05(17) ?
C28 C22 C23 O4 . . . . -0.1(3) ?
C27 C22 C23 C24 . . . . 0.4(3) ?
C28 C22 C23 C24 . . . . 179.38(17) ?
O4 C23 C24 C25 . . . . 178.80(17) ?
C22 C23 C24 C25 . . . . -0.7(3) ?
O4 C23 C24 C29 . . . . -0.3(3) ?
C22 C23 C24 C29 . . . . -179.78(18) ?
C27 C22 C28 O5 . . . . 174.2(2) ?
C23 C22 C28 O5 . . . . -4.8(3) ?
C27 C22 C28 O6 . . . . -5.8(3) ?
C23 C22 C28 O6 . . . . 175.22(17) ?
C25 C24 C29 C30 . . . . 119.3(2) ?
C23 C24 C29 C30 . . . . -61.6(3) ?
C25 C24 C29 C31 . . . . -118.9(2) ?
C23 C24 C29 C31 . . . . 60.2(3) ?
C25 C24 C29 C32 . . . . 0.9(3) ?
C23 C24 C29 C32 . . . . -179.98(19) ?
C23 C24 C25 C26 . . . . 0.6(3) ?
C29 C24 C25 C26 . . . . 179.70(18) ?
C24 C25 C26 C27 . . . . -0.2(3) ?
C24 C25 C26 C33 . . . . -178.11(18) ?
C25 C26 C27 C22 . . . . -0.1(3) ?
C33 C26 C27 C22 . . . . 177.72(18) ?
C23 C22 C27 C26 . . . . 0.0(3) ?
C28 C22 C27 C26 . . . . -178.95(18) ?
C27 C26 C33 C34 . . . . -108.6(2) ?
C25 C26 C33 C34 . . . . 69.1(2) ?
C27 C26 C33 C35 . . . . 130.3(2) ?
C25 C26 C33 C35 . . . . -52.0(3) ?
C27 C26 C33 C36 . . . . 10.7(3) ?
C25 C26 C33 C36 . . . . -171.57(19) ?
O5 C28 O6 C37 . . . . -6.3(3) ?
C22 C28 O6 C37 . . . . 173.70(17) y
C28 O6 C37 C38 . . . . -69.2(3) y
C28 O6 C37 C42 . . . . 117.4(2) y
C42 C37 C38 C39 . . . . -0.3(3) ?
O6 C37 C38 C39 . . . . -173.3(2) ?
C37 C38 C39 C40 . . . . 0.2(4) ?
C38 C39 C40 C41 . . . . 0.2(4) ?
C39 C40 C41 C42 . . . . -0.6(4) ?
C38 C37 C42 C41 . . . . -0.1(4) ?
O6 C37 C42 C41 . . . . 173.2(2) ?
C40 C41 C42 C37 . . . . 0.5(4) ?
